data_7211221
loop_
_publ_author_name
'Wouters, Johan'
'Grepioni, Fabrizia'
'Braga, Dario'
'Kaminski, Rafal M.'
'Rome, Sandrine'
'Aerts, Luc'
'Qu\'er\'e, Luc'

_publ_section_title
;
 Novel pharmaceutical compositions through co-crystallization of racetams
 and Li+ salts
;
_journal_issue 44
_journal_name_full CrystEngComm
_journal_page_first 8898
_journal_paper_doi 10.1039/c3ce41539b
_journal_volume 15
_journal_year 2013
_chemical_absolute_configuration rm
_chemical_formula_moiety 'C10 H18 Cl F2 Li N2 O4'
_chemical_formula_sum 'C10 H18 Cl F2 Li N2 O4'
_chemical_formula_weight 310.65
_space_group_IT_number 19
_symmetry_cell_setting orthorhombic
_symmetry_Int_Tables_number 19
_symmetry_space_group_name_Hall 'P 2ac 2ab'
_symmetry_space_group_name_H-M 'P 21 21 21'
_atom_sites_solution_hydrogens geom
_atom_sites_solution_primary direct
_atom_sites_solution_secondary difmap
_audit_creation_method SHELXL-97
_cell_angle_alpha 90.00
_cell_angle_beta 90.00
_cell_angle_gamma 90.00
_cell_formula_units_Z 4
_cell_length_a 6.197(4)
_cell_length_b 8.635(2)
_cell_length_c 28.790(9)
_cell_measurement_reflns_used 22
_cell_measurement_temperature 293(2)
_cell_measurement_theta_max 31.4
_cell_measurement_theta_min 19.9
_cell_volume 1540.6(12)
_computing_structure_refinement 'SHELXL-97 (Sheldrick, 1997)'
_computing_structure_solution 'SHELXS-97 (Sheldrick, 1990)'
_diffrn_ambient_temperature 293(2)
_diffrn_measured_fraction_theta_full 1.000
_diffrn_measured_fraction_theta_max 1.000
_diffrn_radiation_monochromator graphite
_diffrn_radiation_type CuK\a
_diffrn_radiation_wavelength 1.54178
_diffrn_reflns_av_R_equivalents 0.0000
_diffrn_reflns_av_sigmaI/netI 0.0088
_diffrn_reflns_limit_h_max 7
_diffrn_reflns_limit_h_min 0
_diffrn_reflns_limit_k_max 10
_diffrn_reflns_limit_k_min 0
_diffrn_reflns_limit_l_max 36
_diffrn_reflns_limit_l_min 0
_diffrn_reflns_number 1862
_diffrn_reflns_theta_full 74.91
_diffrn_reflns_theta_max 74.91
_diffrn_reflns_theta_min 3.07
_diffrn_source 'fine-focus sealed tube'
_diffrn_standards_decay_% 6
_diffrn_standards_interval_count 200
_diffrn_standards_interval_time 60
_diffrn_standards_number 23
_exptl_absorpt_coefficient_mu 2.522
_exptl_absorpt_correction_T_max 0.8737
_exptl_absorpt_correction_T_min 0.4319
_exptl_absorpt_correction_type analytical
_exptl_absorpt_process_details 'de Meulenaer and Tompa, Acta Cryst 19, 1014-1018(1965)'
_exptl_crystal_colour yellow
_exptl_crystal_density_diffrn 1.339
_exptl_crystal_density_method 'not measured'
_exptl_crystal_description plaquet
_exptl_crystal_F_000 648
_exptl_crystal_size_max 0.40
_exptl_crystal_size_mid 0.28
_exptl_crystal_size_min 0.05
_refine_diff_density_max 0.365
_refine_diff_density_min -0.226
_refine_diff_density_rms 0.064
_refine_ls_abs_structure_details 'Flack H D (1983), Acta Cryst. A39, 876-881'
_refine_ls_abs_structure_Flack 0.00(2)
_refine_ls_extinction_method none
_refine_ls_goodness_of_fit_ref 1.090
_refine_ls_hydrogen_treatment mixed
_refine_ls_matrix_type full
_refine_ls_number_parameters 198
_refine_ls_number_reflns 1862
_refine_ls_number_restraints 147
_refine_ls_restrained_S_all 1.052
_refine_ls_R_factor_all 0.0395
_refine_ls_R_factor_gt 0.0386
_refine_ls_shift/su_max 0.017
_refine_ls_shift/su_mean 0.001
_refine_ls_structure_factor_coef Fsqd
_refine_ls_weighting_details 'calc w=1/[\s^2^(Fo^2^)+(0.0754P)^2^+0.1819P] where P=(Fo^2^+2Fc^2^)/3'
_refine_ls_weighting_scheme calc
_refine_ls_wR_factor_gt 0.1069
_refine_ls_wR_factor_ref 0.1081
_reflns_number_gt 1817
_reflns_number_total 1862
_reflns_threshold_expression >2sigma(I)
_cod_data_source_file c3ce41539b.txt
_cod_data_source_block SEL.LiCl.2H2O
_cod_original_sg_symbol_Hall 'P 2ac 2ab        '
_cod_original_sg_symbol_H-M P212121
_cod_database_code 7211221

loop_
_symmetry_equiv_pos_as_xyz
'x, y, z'
'-x+1/2, -y, z+1/2'
'x+1/2, -y+1/2, -z'
'-x, y+1/2, -z+1/2'

loop_
_atom_site_label
_atom_site_type_symbol
_atom_site_fract_x
_atom_site_fract_y
_atom_site_fract_z
_atom_site_U_iso_or_equiv
_atom_site_adp_type
_atom_site_occupancy
_atom_site_symmetry_multiplicity
_atom_site_calc_flag
_atom_site_refinement_flags
F1 F -0.3186(3) 1.0726(2) 0.16656(8) 0.0896(6) Uani 1 1 d U
F2 F -0.0469(4) 1.0421(2) 0.21177(6) 0.0926(6) Uani 1 1 d U
O1 O 0.5782(3) 0.6160(2) 0.09291(6) 0.0596(4) Uani 1 1 d U
O2 O -0.0056(3) 0.3018(2) 0.13052(7) 0.0615(5) Uani 1 1 d U
N1 N 0.2999(3) 0.5596(2) 0.14169(7) 0.0470(4) Uani 1 1 d U
N2 N 0.2648(4) 0.2178(3) 0.08470(8) 0.0606(5) Uani 1 1 d U
H2C H 0.1798 0.1615 0.0682 0.073 Uiso 1 1 calc R
H2D H 0.4005 0.2207 0.0785 0.073 Uiso 1 1 calc R
C1 C 0.1871(4) 0.2997(3) 0.11945(8) 0.0479(5) Uani 1 1 d U
C2 C 0.3500(4) 0.3947(3) 0.14715(8) 0.0467(5) Uani 1 1 d U
C3 C 0.1016(4) 0.6302(3) 0.15903(10) 0.0565(6) Uani 1 1 d U
C4 C 0.1452(4) 0.8055(3) 0.15276(8) 0.0502(5) Uani 1 1 d U
C5 C 0.3062(5) 0.8089(3) 0.11222(9) 0.0538(5) Uani 1 1 d U
C6 C 0.4150(4) 0.6524(3) 0.11380(7) 0.0456(4) Uani 1 1 d U
C9 C -0.0576(4) 0.8925(3) 0.14488(9) 0.0558(6) Uani 1 1 d U
C10 C -0.1345(5) 0.9956(3) 0.17290(10) 0.0616(6) Uani 1 1 d U
C11 C 0.3508(5) 0.3455(3) 0.19788(9) 0.0615(6) Uani 1 1 d U
C12 C 0.5268(8) 0.4247(5) 0.22540(12) 0.0986(13) Uani 1 1 d U
Li1 Li 0.6877(7) 0.5072(5) 0.04045(15) 0.0564(9) Uani 1 1 d U
Cl1 Cl 0.41578(10) 0.51656(7) -0.01742(2) 0.05522(18) Uani 1 1 d U
O3 O 0.7203(3) 0.2896(2) 0.05822(8) 0.0614(5) Uani 1 1 d U
H3C H 0.756(6) 0.218(4) 0.0403(11) 0.075(10) Uiso 1 1 d D
H3D H 0.814(8) 0.288(5) 0.0807(13) 0.114(16) Uiso 1 1 d D
O4 O 0.9496(4) 0.6102(3) 0.02343(12) 0.0909(9) Uani 1 1 d U
H4C H 1.053(6) 0.580(5) 0.0144(13) 0.084(12) Uiso 1 1 d D
H4D H 0.936(9) 0.711(6) 0.0217(15) 0.14(2) Uiso 1 1 d D

loop_
_atom_site_aniso_label
_atom_site_aniso_U_11
_atom_site_aniso_U_22
_atom_site_aniso_U_33
_atom_site_aniso_U_23
_atom_site_aniso_U_13
_atom_site_aniso_U_12
F1 0.0649(11) 0.0666(10) 0.1374(16) 0.0048(11) 0.0296(11) 0.0244(10)
F2 0.1051(16) 0.0916(13) 0.0812(10) -0.0279(9) 0.0161(11) 0.0127(14)
O1 0.0514(9) 0.0573(9) 0.0701(10) -0.0104(8) 0.0123(8) 0.0018(9)
O2 0.0456(8) 0.0637(11) 0.0751(11) -0.0060(9) 0.0067(9) -0.0019(9)
N1 0.0416(9) 0.0409(9) 0.0585(9) -0.0034(7) 0.0031(8) 0.0067(8)
N2 0.0467(11) 0.0609(12) 0.0741(12) -0.0185(10) 0.0006(10) -0.0014(11)
C1 0.0461(11) 0.0404(10) 0.0571(11) 0.0017(9) 0.0005(10) 0.0010(10)
C2 0.0428(10) 0.0398(10) 0.0575(11) -0.0048(9) -0.0016(9) 0.0077(9)
C3 0.0473(12) 0.0473(11) 0.0748(14) 0.0026(10) 0.0138(12) 0.0134(11)
C4 0.0494(12) 0.0437(10) 0.0573(11) -0.0066(9) -0.0069(10) 0.0098(10)
C5 0.0489(12) 0.0450(11) 0.0675(13) -0.0011(10) -0.0015(11) 0.0024(10)
C6 0.0432(10) 0.0444(10) 0.0492(9) -0.0082(8) -0.0040(9) -0.0020(10)
C9 0.0504(13) 0.0478(11) 0.0693(13) -0.0021(10) -0.0035(11) 0.0109(11)
C10 0.0588(14) 0.0487(12) 0.0773(15) 0.0034(11) 0.0184(12) 0.0095(12)
C11 0.0655(16) 0.0609(14) 0.0582(12) 0.0022(10) -0.0065(12) 0.0206(14)
C12 0.102(3) 0.113(3) 0.0802(18) -0.0145(19) -0.038(2) 0.023(3)
Li1 0.047(2) 0.0516(19) 0.070(2) -0.0077(18) 0.0069(18) 0.002(2)
Cl1 0.0494(3) 0.0514(3) 0.0648(3) -0.0061(2) -0.0005(2) -0.0015(2)
O3 0.0507(10) 0.0490(9) 0.0847(12) -0.0102(9) -0.0019(9) 0.0118(8)
O4 0.0524(12) 0.0587(12) 0.162(3) -0.0067(14) 0.0384(15) -0.0032(10)

loop_
_atom_type_symbol
_atom_type_description
_atom_type_scat_dispersion_real
_atom_type_scat_dispersion_imag
_atom_type_scat_source
C C 0.0181 0.0091 'International Tables Vol C Tables 4.2.6.8 and 6.1.1.4'
H H 0.0000 0.0000 'International Tables Vol C Tables 4.2.6.8 and 6.1.1.4'
Cl Cl 0.3639 0.7018 'International Tables Vol C Tables 4.2.6.8 and 6.1.1.4'
F F 0.0727 0.0534 'International Tables Vol C Tables 4.2.6.8 and 6.1.1.4'
Li Li 0.0008 0.0003 'International Tables Vol C Tables 4.2.6.8 and 6.1.1.4'
N N 0.0311 0.0180 'International Tables Vol C Tables 4.2.6.8 and 6.1.1.4'
O O 0.0492 0.0322 'International Tables Vol C Tables 4.2.6.8 and 6.1.1.4'

loop_
_geom_angle_atom_site_label_1
_geom_angle_atom_site_label_2
_geom_angle_atom_site_label_3
_geom_angle
C6 O1 Li1 144.6(2)
C6 N1 C3 113.76(19)
C6 N1 C2 122.2(2)
C3 N1 C2 123.2(2)
C1 N2 H2C 120.0
C1 N2 H2D 120.0
H2C N2 H2D 120.0
O2 C1 N2 123.8(2)
O2 C1 C2 119.8(2)
N2 C1 C2 116.4(2)
N1 C2 C11 112.03(18)
N1 C2 C1 109.03(18)
C11 C2 C1 110.8(2)
N1 C2 H2 108.3
C11 C2 H2 108.3
C1 C2 H2 108.3
N1 C3 C4 102.8(2)
N1 C3 H3A 111.2
C4 C3 H3A 111.2
N1 C3 H3B 111.2
C4 C3 H3B 111.2
H3A C3 H3B 109.1
C9 C4 C5 115.1(2)
C9 C4 C3 111.4(2)
C5 C4 C3 102.75(18)
C9 C4 H4 109.1
C5 C4 H4 109.1
C3 C4 H4 109.1
C6 C5 C4 104.47(19)
C6 C5 H5A 110.9
C4 C5 H5A 110.9
C6 C5 H5B 110.9
C4 C5 H5B 110.9
H5A C5 H5B 108.9
O1 C6 N1 125.7(2)
O1 C6 C5 125.9(2)
N1 C6 C5 108.4(2)
C10 C9 C4 124.5(3)
C10 C9 H9 117.7
C4 C9 H9 117.7
C9 C10 F2 126.3(3)
C9 C10 F1 125.0(3)
F2 C10 F1 108.6(2)
C12 C11 C2 112.3(3)
C12 C11 H11A 109.1
C2 C11 H11A 109.1
C12 C11 H11B 109.1
C2 C11 H11B 109.1
H11A C11 H11B 107.9
C11 C12 H12A 109.5
C11 C12 H12B 109.5
H12A C12 H12B 109.5
C11 C12 H12C 109.5
H12A C12 H12C 109.5
H12B C12 H12C 109.5
O1 Li1 O4 106.0(2)
O1 Li1 O3 107.6(2)
O4 Li1 O3 115.2(2)
O1 Li1 Cl1 106.7(2)
O4 Li1 Cl1 114.0(2)
O3 Li1 Cl1 106.8(2)
Li1 O3 H3C 125(2)
Li1 O3 H3D 106(3)
H3C O3 H3D 106(3)
Li1 O4 H4C 131(3)
Li1 O4 H4D 113(4)
H4C O4 H4D 114(4)

loop_
_geom_bond_atom_site_label_1
_geom_bond_atom_site_label_2
_geom_bond_distance
F1 C10 1.333(3)
F2 C10 1.307(4)
O1 C6 1.218(3)
O1 Li1 1.904(4)
O2 C1 1.236(3)
N1 C6 1.340(3)
N1 C3 1.460(3)
N1 C2 1.466(3)
N2 C1 1.316(3)
N2 H2C 0.8600
N2 H2D 0.8600
C1 C2 1.525(3)
C2 C11 1.521(3)
C2 H2 0.9800
C3 C4 1.548(3)
C3 H3A 0.9700
C3 H3B 0.9700
C4 C9 1.482(3)
C4 C5 1.536(4)
C4 H4 0.9800
C5 C6 1.511(3)
C5 H5A 0.9700
C5 H5B 0.9700
C9 C10 1.292(4)
C9 H9 0.9300
C11 C12 1.512(5)
C11 H11A 0.9700
C11 H11B 0.9700
C12 H12A 0.9600
C12 H12B 0.9600
C12 H12C 0.9600
Li1 O4 1.915(5)
Li1 O3 1.958(5)
Li1 Cl1 2.371(5)
O3 H3C 0.84(4)
O3 H3D 0.87(4)
O4 H4C 0.74(4)
O4 H4D 0.88(5)

loop_
_geom_torsion_atom_site_label_1
_geom_torsion_atom_site_label_2
_geom_torsion_atom_site_label_3
_geom_torsion_atom_site_label_4
_geom_torsion
C6 N1 C2 C11 133.6(2)
C3 N1 C2 C11 -57.8(3)
C6 N1 C2 C1 -103.5(2)
C3 N1 C2 C1 65.2(3)
O2 C1 C2 N1 -64.6(3)
N2 C1 C2 N1 116.1(2)
O2 C1 C2 C11 59.2(3)
N2 C1 C2 C11 -120.2(2)
C6 N1 C3 C4 -20.3(3)
C2 N1 C3 C4 170.1(2)
N1 C3 C4 C9 150.8(2)
N1 C3 C4 C5 27.0(3)
C9 C4 C5 C6 -146.4(2)
C3 C4 C5 C6 -25.1(3)
Li1 O1 C6 N1 77.0(4)
Li1 O1 C6 C5 -102.1(4)
C3 N1 C6 O1 -175.1(2)
C2 N1 C6 O1 -5.4(4)
C3 N1 C6 C5 4.2(3)
C2 N1 C6 C5 173.9(2)
C4 C5 C6 O1 -166.7(2)
C4 C5 C6 N1 14.0(2)
C5 C4 C9 C10 -128.1(3)
C3 C4 C9 C10 115.4(3)
C4 C9 C10 F2 1.3(5)
C4 C9 C10 F1 -178.8(2)
N1 C2 C11 C12 -64.2(3)
C1 C2 C11 C12 173.8(3)
C6 O1 Li1 O4 150.7(3)
C6 O1 Li1 O3 -85.6(4)
C6 O1 Li1 Cl1 28.8(5)
